data_4029654
loop_
_publ_author_name
'Ilyn, Alexey P.'
'Loseva, Marina V.'
'Vvedensky, Vladimir Y.'
'Putsykina, Elena B.'
'Tkachenko, Sergey E.'
'Kravchenko, Dmitri V.'
'Khvat, Alexandr V.'
'Krasavin, Mikhail Y.'
'Ivachtchenko, Alexandre V.'

_publ_section_title
;
 One-step assembly of carbamoyl-substituted heteroannelated
 [1,4]thiazepines.
;
_journal_issue 7
_journal_name_full 'The Journal of organic chemistry'
_journal_page_first 2811
_journal_page_last 2819
_journal_paper_doi 10.1021/jo052640w
_journal_volume 71
_journal_year 2006
_chemical_formula_moiety 'C27 H36 N4 O2 S'
_chemical_formula_sum 'C27 H36 N4 O2 S'
_chemical_formula_weight 480.66
_chemical_name_systematic
; 
 ? 
;
_space_group_IT_number 2
_symmetry_cell_setting triclinic
_symmetry_space_group_name_Hall '-P 1'
_symmetry_space_group_name_H-M 'P -1'
_atom_sites_solution_hydrogens geom
_atom_sites_solution_primary direct
_atom_sites_solution_secondary difmap
_audit_creation_method SHELXL-97
_cell_angle_alpha 101.548(16)
_cell_angle_beta 93.919(18)
_cell_angle_gamma 92.219(17)
_cell_formula_units_Z 2
_cell_length_a 9.935(9)
_cell_length_b 10.275(9)
_cell_length_c 13.397(12)
_cell_measurement_reflns_used 835
_cell_measurement_temperature 120(2)
_cell_measurement_theta_max 41.57
_cell_measurement_theta_min 4.56
_cell_volume 1335(2)
_computing_cell_refinement 'SAINTPlus (Bruker, 1998a)'
_computing_data_collection 'SMART (Bruker, 1998b)'
_computing_data_reduction 'SAINTPlus (Bruker, 1998a)'
_computing_molecular_graphics 'SHELXTL ver. 5.1 (Sheldrick, 1998b)'
_computing_publication_material 'SHELXTL ver. 5.1 (Sheldrick, 1998b)'
_computing_structure_refinement 'SHELXTL ver. 5.1 (Sheldrick, 1998b)'
_computing_structure_solution 'SHELXTL ver. 5.1 (Sheldrick, 1998b)'
_diffrn_ambient_temperature 120(2)
_diffrn_measured_fraction_theta_full 0.965
_diffrn_measured_fraction_theta_max 0.965
_diffrn_measurement_device_type 'Bruker SMART 1000 CCD area detector'
_diffrn_measurement_method 'phi and omega scans'
_diffrn_radiation_monochromator graphite
_diffrn_radiation_source 'normal-focus sealed tube'
_diffrn_radiation_type MoK\a
_diffrn_radiation_wavelength 0.71073
_diffrn_reflns_av_R_equivalents 0.2527
_diffrn_reflns_av_sigmaI/netI 0.2852
_diffrn_reflns_limit_h_max 10
_diffrn_reflns_limit_h_min -8
_diffrn_reflns_limit_k_max 10
_diffrn_reflns_limit_k_min -10
_diffrn_reflns_limit_l_max 14
_diffrn_reflns_limit_l_min -14
_diffrn_reflns_number 5198
_diffrn_reflns_theta_full 22.00
_diffrn_reflns_theta_max 22.00
_diffrn_reflns_theta_min 2.03
_exptl_absorpt_coefficient_mu 0.151
_exptl_absorpt_correction_type none
_exptl_crystal_colour colorless
_exptl_crystal_density_diffrn 1.196
_exptl_crystal_density_method 'not measured'
_exptl_crystal_description prizm
_exptl_crystal_F_000 516
_exptl_crystal_size_max 0.1
_exptl_crystal_size_mid 0.05
_exptl_crystal_size_min 0.05
_refine_diff_density_max 0.684
_refine_diff_density_min -0.313
_refine_diff_density_rms 0.063
_refine_ls_extinction_method none
_refine_ls_goodness_of_fit_ref 0.985
_refine_ls_hydrogen_treatment constr
_refine_ls_matrix_type full
_refine_ls_number_parameters 306
_refine_ls_number_reflns 3159
_refine_ls_number_restraints 6
_refine_ls_restrained_S_all 0.988
_refine_ls_R_factor_all 0.2527
_refine_ls_R_factor_gt 0.0971
_refine_ls_shift/su_max 0.001
_refine_ls_shift/su_mean 0.000
_refine_ls_structure_factor_coef Fsqd
_refine_ls_weighting_details 'calc w=1/[\s^2^(Fo^2^)+(0.0350P)^2^+2.9000P] where P=(Fo^2^+2Fc^2^)/3'
_refine_ls_weighting_scheme calc
_refine_ls_wR_factor_gt 0.1596
_refine_ls_wR_factor_ref 0.2173
_reflns_number_gt 1274
_reflns_number_total 3159
_reflns_threshold_expression I>2\s(I)
_cod_data_source_file 8a.cif
_cod_data_source_block 8a
_cod_depositor_comments
;
The following automatic conversions were performed:

'_symmetry_cell_setting' value 'Triclinic' changed to 'triclinic'
according to
/usr/data/users/saulius/automatic-downloads/retrospective/ACS/lib/dictionaries/cif_core.dic
dictionary named 'cif_core.dic' version 2.4.2 from 2011-04-26.

Automatic conversion script
Id: cif_fix_values 2281 2013-09-26 08:29:07Z andrius 
;
_cod_database_code 4029654

loop_
_symmetry_equiv_pos_as_xyz
'x, y, z'
'-x, -y, -z'

loop_
_atom_site_label
_atom_site_type_symbol
_atom_site_fract_x
_atom_site_fract_y
_atom_site_fract_z
_atom_site_U_iso_or_equiv
_atom_site_adp_type
_atom_site_occupancy
_atom_site_symmetry_multiplicity
_atom_site_calc_flag
_atom_site_refinement_flags
_atom_site_disorder_assembly
_atom_site_disorder_group
S1 S 0.2550(3) 0.3036(3) 0.1807(2) 0.0625(9) Uani 1 1 d . . .
O1 O 0.5137(6) 0.3728(6) 0.0421(5) 0.0471(18) Uani 1 1 d . . .
O2 O 0.2657(6) 0.7734(7) 0.2968(5) 0.0531(19) Uani 1 1 d . . .
N1 N 0.2375(8) 0.3857(9) 0.3840(6) 0.050(2) Uani 1 1 d . . .
N2 N 0.2753(7) 0.4820(8) 0.4687(6) 0.042(2) Uani 1 1 d . . .
N3 N 0.5096(7) 0.5385(8) 0.1808(6) 0.0388(19) Uani 1 1 d . . .
N4 N 0.3576(8) 0.7549(8) 0.1438(6) 0.053(2) Uani 1 1 d . . .
H4A H 0.4179 0.7160 0.1044 0.063 Uiso 1 1 calc R . .
C1 C 0.2995(9) 0.4194(11) 0.1028(7) 0.054(3) Uani 1 1 d . . .
H1A H 0.2635 0.3840 0.0314 0.065 Uiso 1 1 calc R . .
H1B H 0.2573 0.5046 0.1271 0.065 Uiso 1 1 calc R . .
C2 C 0.4512(9) 0.4448(10) 0.1057(8) 0.040(2) Uani 1 1 d . . .
C3 C 0.4339(8) 0.6144(9) 0.2636(7) 0.036(2) Uani 1 1 d . . .
H3A H 0.5061 0.6668 0.3126 0.043 Uiso 1 1 calc R . .
C4 C 0.3630(8) 0.5295(10) 0.3268(7) 0.040(2) Uani 1 1 d . . .
C5 C 0.2899(10) 0.4099(11) 0.2995(8) 0.054(3) Uani 1 1 d . . .
C6 C 0.3479(9) 0.5689(10) 0.4319(7) 0.037(2) Uani 1 1 d . . .
C7 C 0.4148(9) 0.6893(9) 0.5031(6) 0.046(3) Uani 1 1 d . . .
H7A H 0.3951 0.6871 0.5734 0.069 Uiso 1 1 calc R . .
H7B H 0.3804 0.7699 0.4843 0.069 Uiso 1 1 calc R . .
H7C H 0.5127 0.6892 0.4978 0.069 Uiso 1 1 calc R . .
C8 C 0.1479(10) 0.2748(10) 0.3903(8) 0.048(3) Uani 1 1 d . . .
C9 C 0.0310(8) 0.2965(9) 0.4378(7) 0.042(2) Uani 1 1 d . . .
H9A H 0.0112 0.3846 0.4685 0.051 Uiso 1 1 calc R . .
C10 C -0.0571(9) 0.1939(10) 0.4417(8) 0.048(3) Uani 1 1 d . . .
H10A H -0.1377 0.2109 0.4752 0.058 Uiso 1 1 calc R . .
C11 C -0.0315(10) 0.0672(10) 0.3982(7) 0.051(3) Uani 1 1 d . . .
H11A H -0.0964 -0.0031 0.3981 0.061 Uiso 1 1 calc R . .
C12 C 0.0912(10) 0.0397(10) 0.3534(8) 0.054(3) Uani 1 1 d . . .
H12A H 0.1123 -0.0493 0.3266 0.064 Uiso 1 1 calc R . .
C13 C 0.1796(10) 0.1443(10) 0.3491(8) 0.055(3) Uani 1 1 d . . .
H13A H 0.2623 0.1281 0.3183 0.066 Uiso 1 1 calc R . .
C14 C 0.6564(8) 0.5658(9) 0.1862(7) 0.035(2) Uani 1 1 d . . .
H14A H 0.6880 0.5176 0.1202 0.042 Uiso 1 1 calc R . .
C15 C 0.7018(8) 0.7094(9) 0.1974(7) 0.037(2) Uani 1 1 d . . .
H15A H 0.6712 0.7605 0.2618 0.044 Uiso 1 1 calc R . .
H15B H 0.6581 0.7443 0.1403 0.044 Uiso 1 1 calc R . .
C16 C 0.8530(9) 0.7316(10) 0.1982(7) 0.049(3) Uani 1 1 d . . .
H16A H 0.8774 0.8279 0.2075 0.059 Uiso 1 1 calc R . .
H16B H 0.8846 0.6859 0.1324 0.059 Uiso 1 1 calc R . .
C17 C 0.9212(10) 0.6757(10) 0.2873(8) 0.054(3) Uani 1 1 d . . .
H17A H 1.0207 0.6876 0.2878 0.064 Uiso 1 1 calc R . .
H17B H 0.8934 0.7253 0.3532 0.064 Uiso 1 1 calc R . .
C18 C 0.8812(9) 0.5296(11) 0.2754(9) 0.062(3) Uani 1 1 d . . .
H18A H 0.9240 0.4959 0.3335 0.074 Uiso 1 1 calc R . .
H18B H 0.9149 0.4796 0.2118 0.074 Uiso 1 1 calc R . .
C19 C 0.7258(9) 0.5048(10) 0.2715(7) 0.050(3) Uani 1 1 d . . .
H19A H 0.7027 0.4080 0.2582 0.060 Uiso 1 1 calc R . .
H19B H 0.6929 0.5454 0.3382 0.060 Uiso 1 1 calc R . .
C20 C 0.3444(9) 0.7202(10) 0.2334(7) 0.045(3) Uani 1 1 d . . .
C21 C 0.2774(9) 0.8538(11) 0.1085(7) 0.055(3) Uani 1 1 d D . .
H21A H 0.2659 0.9192 0.1731 0.066 Uiso 0.50 1 calc PR A 1
H21B H 0.2616 0.9160 0.1697 0.066 Uiso 0.50 1 d PR A 2
C22 C 0.3563(9) 0.9338(10) 0.0491(7) 0.051(3) Uani 1 1 d . . .
H22A H 0.4147 0.8728 0.0068 0.061 Uiso 1 1 calc R . .
H22B H 0.4169 0.9985 0.0985 0.061 Uiso 1 1 calc R . .
C23 C 0.2798(9) 1.0111(10) -0.0214(8) 0.057(3) Uani 1 1 d . . .
H23A H 0.2023 1.0521 0.0131 0.068 Uiso 1 1 calc R C .
H23B H 0.3405 1.0835 -0.0344 0.068 Uiso 1 1 calc R . .
C24 C 0.2289(10) 0.9221(10) -0.1222(8) 0.055(3) Uani 1 1 d . C .
H24A H 0.2107 0.9790 -0.1726 0.066 Uiso 1 1 calc R . .
H24B H 0.3021 0.8641 -0.1467 0.066 Uiso 1 1 calc R . .
C25 C 0.1053(10) 0.8362(11) -0.1211(8) 0.065(3) Uani 1 1 d D . .
H25A H 0.1004 0.7693 -0.1859 0.079 Uiso 0.50 1 calc PR B 1
H25B H 0.0285 0.8935 -0.1270 0.079 Uiso 0.50 1 calc PR B 1
H25C H 0.0802 0.7843 -0.1882 0.079 Uiso 0.50 1 d PR B 2
H25D H 0.0316 0.8898 -0.0994 0.079 Uiso 0.50 1 d PR B 2
C26A C 0.073(4) 0.760(3) -0.0400(12) 0.154(17) Uiso 0.50 1 d PD C 1
H26A H -0.0266 0.7535 -0.0376 0.185 Uiso 0.50 1 calc PR C 1
H26B H 0.1025 0.6681 -0.0610 0.185 Uiso 0.50 1 calc PR C 1
C27A C 0.1345(12) 0.816(2) 0.0661(12) 0.037(5) Uiso 0.50 1 d PD C 1
H27A H 0.1025 0.7527 0.1071 0.045 Uiso 0.50 1 calc PR C 1
H27B H 0.0858 0.8979 0.0882 0.045 Uiso 0.50 1 calc PR C 1
C26B C 0.138(2) 0.7401(17) -0.0492(12) 0.044(5) Uiso 0.50 1 d PD C 2
H26C H 0.0583 0.6760 -0.0643 0.053 Uiso 0.50 1 calc PR C 2
H26D H 0.2122 0.6909 -0.0818 0.053 Uiso 0.50 1 calc PR C 2
C27B C 0.173(3) 0.744(3) 0.0609(15) 0.163(17) Uiso 0.50 1 d PD C 2
H27C H 0.2076 0.6576 0.0690 0.196 Uiso 0.50 1 calc PR C 2
H27D H 0.0900 0.7571 0.0980 0.196 Uiso 0.50 1 calc PR C 2

loop_
_atom_site_aniso_label
_atom_site_aniso_U_11
_atom_site_aniso_U_22
_atom_site_aniso_U_33
_atom_site_aniso_U_23
_atom_site_aniso_U_13
_atom_site_aniso_U_12
S1 0.079(2) 0.058(2) 0.0428(17) -0.0050(14) 0.0151(15) -0.0298(16)
O1 0.058(4) 0.040(4) 0.039(4) -0.002(3) 0.007(3) -0.005(3)
O2 0.056(4) 0.068(5) 0.040(4) 0.016(4) 0.014(4) 0.019(4)
N1 0.053(5) 0.053(6) 0.049(6) 0.015(5) 0.015(5) 0.004(4)
N2 0.051(5) 0.038(5) 0.032(5) -0.003(4) -0.001(4) -0.005(4)
N3 0.041(5) 0.043(5) 0.029(5) 0.002(4) 0.003(4) -0.005(4)
N4 0.063(6) 0.056(6) 0.046(5) 0.018(4) 0.021(4) 0.018(5)
C1 0.061(7) 0.062(8) 0.033(6) -0.001(5) 0.003(5) -0.021(6)
C2 0.045(6) 0.042(7) 0.036(6) 0.013(5) 0.011(5) -0.002(5)
C3 0.036(5) 0.027(5) 0.044(6) 0.002(5) 0.007(5) -0.001(4)
C4 0.033(5) 0.040(6) 0.049(7) 0.014(5) -0.001(5) 0.001(5)
C5 0.053(7) 0.055(8) 0.057(7) 0.014(6) 0.013(6) 0.011(6)
C6 0.033(5) 0.046(7) 0.033(6) 0.011(5) 0.002(4) 0.008(5)
C7 0.063(7) 0.048(7) 0.025(5) 0.004(5) 0.001(5) 0.002(5)
C8 0.053(7) 0.042(7) 0.059(7) 0.028(5) 0.021(5) 0.004(5)
C9 0.040(6) 0.029(6) 0.056(7) 0.005(5) 0.006(5) 0.004(5)
C10 0.039(6) 0.050(7) 0.061(7) 0.023(6) 0.008(5) -0.001(5)
C11 0.054(7) 0.044(7) 0.056(7) 0.012(6) 0.008(6) 0.002(5)
C12 0.064(7) 0.036(7) 0.066(7) 0.015(5) 0.020(6) 0.005(6)
C13 0.058(7) 0.041(7) 0.070(8) 0.013(6) 0.023(6) 0.011(6)
C14 0.033(5) 0.035(6) 0.036(5) 0.005(5) 0.009(4) 0.002(4)
C15 0.030(5) 0.038(6) 0.041(6) 0.007(5) 0.007(4) -0.006(4)
C16 0.042(6) 0.053(7) 0.053(6) 0.017(5) -0.008(5) 0.005(5)
C17 0.044(6) 0.053(7) 0.061(7) 0.003(6) 0.006(5) 0.002(5)
C18 0.034(6) 0.067(8) 0.085(9) 0.022(7) 0.001(6) 0.002(6)
C19 0.056(7) 0.044(7) 0.052(6) 0.019(5) -0.004(5) -0.001(5)
C20 0.043(6) 0.046(7) 0.042(7) 0.006(5) -0.002(5) -0.009(5)
C21 0.052(6) 0.080(8) 0.040(6) 0.023(6) 0.009(5) 0.015(6)
C22 0.050(6) 0.043(7) 0.053(7) -0.003(5) -0.010(5) 0.004(5)
C23 0.044(6) 0.047(7) 0.084(9) 0.027(7) 0.005(6) 0.014(5)
C24 0.063(7) 0.050(7) 0.058(7) 0.027(6) -0.003(6) 0.021(6)
C25 0.061(7) 0.057(8) 0.077(8) 0.006(6) 0.016(6) 0.003(6)

loop_
_atom_type_symbol
_atom_type_description
_atom_type_scat_dispersion_real
_atom_type_scat_dispersion_imag
_atom_type_scat_source
C C 0.0033 0.0016 'International Tables Vol C Tables 4.2.6.8 and 6.1.1.4'
H H 0.0000 0.0000 'International Tables Vol C Tables 4.2.6.8 and 6.1.1.4'
N N 0.0061 0.0033 'International Tables Vol C Tables 4.2.6.8 and 6.1.1.4'
O O 0.0106 0.0060 'International Tables Vol C Tables 4.2.6.8 and 6.1.1.4'
S S 0.1246 0.1234 'International Tables Vol C Tables 4.2.6.8 and 6.1.1.4'

loop_
_geom_angle_atom_site_label_1
_geom_angle_atom_site_label_2
_geom_angle_atom_site_label_3
_geom_angle
C5 S1 C1 97.6(5)
C5 N1 N2 112.7(8)
C5 N1 C8 126.5(9)
N2 N1 C8 120.8(7)
C6 N2 N1 103.0(7)
C2 N3 C14 119.3(7)
C2 N3 C3 123.0(7)
C14 N3 C3 117.7(7)
C20 N4 C21 122.9(8)
C20 N4 H4A 118.5
C21 N4 H4A 118.5
C2 C1 S1 111.9(7)
C2 C1 H1A 109.2
S1 C1 H1A 109.2
C2 C1 H1B 109.2
S1 C1 H1B 109.2
H1A C1 H1B 107.9
O1 C2 N3 123.9(8)
O1 C2 C1 118.3(9)
N3 C2 C1 117.7(8)
N3 C3 C4 114.7(7)
N3 C3 C20 115.9(8)
C4 C3 C20 112.5(7)
N3 C3 H3A 104.0
C4 C3 H3A 104.0
C20 C3 H3A 104.0
C5 C4 C6 103.7(8)
C5 C4 C3 131.6(9)
C6 C4 C3 124.4(9)
N1 C5 C4 107.1(9)
N1 C5 S1 121.9(8)
C4 C5 S1 130.9(8)
N2 C6 C4 113.3(8)
N2 C6 C7 119.8(8)
C4 C6 C7 126.6(8)
C6 C7 H7A 109.5
C6 C7 H7B 109.5
H7A C7 H7B 109.5
C6 C7 H7C 109.5
H7A C7 H7C 109.5
H7B C7 H7C 109.5
C9 C8 C13 119.4(9)
C9 C8 N1 119.8(9)
C13 C8 N1 120.8(8)
C10 C9 C8 120.8(9)
C10 C9 H9A 119.6
C8 C9 H9A 119.6
C11 C10 C9 120.8(9)
C11 C10 H10A 119.6
C9 C10 H10A 119.6
C10 C11 C12 120.2(10)
C10 C11 H11A 119.9
C12 C11 H11A 119.9
C13 C12 C11 118.6(10)
C13 C12 H12A 120.7
C11 C12 H12A 120.7
C12 C13 C8 120.0(9)
C12 C13 H13A 120.0
C8 C13 H13A 120.0
N3 C14 C15 115.4(7)
N3 C14 C19 109.8(7)
C15 C14 C19 111.0(7)
N3 C14 H14A 106.7
C15 C14 H14A 106.7
C19 C14 H14A 106.7
C14 C15 C16 113.4(7)
C14 C15 H15A 108.9
C16 C15 H15A 108.9
C14 C15 H15B 108.9
C16 C15 H15B 108.9
H15A C15 H15B 107.7
C15 C16 C17 108.7(8)
C15 C16 H16A 110.0
C17 C16 H16A 110.0
C15 C16 H16B 110.0
C17 C16 H16B 110.0
H16A C16 H16B 108.3
C18 C17 C16 110.3(8)
C18 C17 H17A 109.6
C16 C17 H17A 109.6
C18 C17 H17B 109.6
C16 C17 H17B 109.6
H17A C17 H17B 108.1
C17 C18 C19 111.8(8)
C17 C18 H18A 109.3
C19 C18 H18A 109.3
C17 C18 H18B 109.3
C19 C18 H18B 109.3
H18A C18 H18B 107.9
C14 C19 C18 110.0(8)
C14 C19 H19A 109.7
C18 C19 H19A 109.7
C14 C19 H19B 109.7
C18 C19 H19B 109.7
H19A C19 H19B 108.2
O2 C20 N4 123.5(9)
O2 C20 C3 117.6(8)
N4 C20 C3 118.9(8)
N4 C21 C27A 119.0(12)
N4 C21 C22 111.8(7)
C27A C21 C22 114.8(10)
N4 C21 C27B 88.6(15)
C27A C21 C27B 32.3(15)
C22 C21 C27B 124.1(12)
N4 C21 H21A 102.8
C27A C21 H21A 102.8
C22 C21 H21A 102.8
C27B C21 H21A 123.3
N4 C21 H21B 104.4
C27A C21 H21B 99.9
C22 C21 H21B 104.2
C27B C21 H21B 120.8
H21A C21 H21B 2.8
C21 C22 C23 118.8(8)
C21 C22 H22A 107.6
C23 C22 H22A 107.6
C21 C22 H22B 107.6
C23 C22 H22B 107.6
H22A C22 H22B 107.1
C24 C23 C22 111.8(9)
C24 C23 H23A 109.3
C22 C23 H23A 109.3
C24 C23 H23B 109.3
C22 C23 H23B 109.3
H23A C23 H23B 107.9
C25 C24 C23 116.4(9)
C25 C24 H24A 108.2
C23 C24 H24A 108.2
C25 C24 H24B 108.2
C23 C24 H24B 108.2
H24A C24 H24B 107.3
C24 C25 C26A 126.8(13)
C24 C25 C26B 108.1(11)
C26A C25 C26B 26.3(16)
C24 C25 H25A 105.6
C26A C25 H25A 105.6
C26B C25 H25A 97.0
C24 C25 H25B 105.6
C26A C25 H25B 105.6
C26B C25 H25B 131.8
H25A C25 H25B 106.1
C24 C25 H25C 110.4
C26A C25 H25C 111.0
C26B C25 H25C 108.2
H25A C25 H25C 15.3
H25B C25 H25C 90.8
C24 C25 H25D 110.2
C26A C25 H25D 86.3
C26B C25 H25D 111.5
H25A C25 H25D 123.2
H25B C25 H25D 22.3
H25C C25 H25D 108.5
C27A C26A C25 116.3(16)
C27A C26A H26A 108.2
C25 C26A H26A 108.2
C27A C26A H26B 108.2
C25 C26A H26B 108.2
H26A C26A H26B 107.4
C26A C27A C21 132.6(18)
C26A C27A H27A 104.1
C21 C27A H27A 104.1
C26A C27A H27B 104.1
C21 C27A H27B 104.1
H27A C27A H27B 105.5
C27B C26B C25 139.3(19)
C27B C26B H26C 102.2
C25 C26B H26C 102.2
C27B C26B H26D 102.2
C25 C26B H26D 102.2
H26C C26B H26D 104.8
C26B C27B C21 113.0(16)
C26B C27B H27C 109.0
C21 C27B H27C 109.0
C26B C27B H27D 109.0
C21 C27B H27D 109.0
H27C C27B H27D 107.8

loop_
_geom_bond_atom_site_label_1
_geom_bond_atom_site_label_2
_geom_bond_distance
S1 C5 1.746(11)
S1 C1 1.795(10)
O1 C2 1.231(10)
O2 C20 1.253(10)
N1 C5 1.341(12)
N1 N2 1.368(10)
N1 C8 1.438(12)
N2 C6 1.317(11)
N3 C2 1.328(11)
N3 C14 1.469(10)
N3 C3 1.488(11)
N4 C20 1.332(11)
N4 C21 1.448(12)
N4 H4A 0.8800
C1 C2 1.516(13)
C1 H1A 0.9900
C1 H1B 0.9900
C3 C4 1.518(12)
C3 C20 1.529(12)
C3 H3A 1.0000
C4 C5 1.373(14)
C4 C6 1.406(12)
C6 C7 1.502(12)
C7 H7A 0.9800
C7 H7B 0.9800
C7 H7C 0.9800
C8 C9 1.367(12)
C8 C13 1.401(13)
C9 C10 1.354(12)
C9 H9A 0.9500
C10 C11 1.357(13)
C10 H10A 0.9500
C11 C12 1.409(12)
C11 H11A 0.9500
C12 C13 1.375(13)
C12 H12A 0.9500
C13 H13A 0.9500
C14 C15 1.501(11)
C14 C19 1.545(12)
C14 H14A 1.0000
C15 C16 1.510(11)
C15 H15A 0.9900
C15 H15B 0.9900
C16 C17 1.552(13)
C16 H16A 0.9900
C16 H16B 0.9900
C17 C18 1.512(13)
C17 H17A 0.9900
C17 H17B 0.9900
C18 C19 1.550(12)
C18 H18A 0.9900
C18 H18B 0.9900
C19 H19A 0.9900
C19 H19B 0.9900
C21 C27A 1.498(9)
C21 C22 1.490(13)
C21 C27B 1.512(10)
C21 H21A 1.0000
C21 H21B 0.9599
C22 C23 1.532(13)
C22 H22A 0.9900
C22 H22B 0.9900
C23 C24 1.514(14)
C23 H23A 0.9900
C23 H23B 0.9900
C24 C25 1.487(13)
C24 H24A 0.9900
C24 H24B 0.9900
C25 C26A 1.508(10)
C25 C26B 1.539(9)
C25 H25A 0.9900
C25 H25B 0.9900
C25 H25C 0.9600
C25 H25D 0.9600
C26A C27A 1.501(10)
C26A H26A 0.9900
C26A H26B 0.9900
C27A H27A 0.9900
C27A H27B 0.9900
C26B C27B 1.485(10)
C26B H26C 0.9900
C26B H26D 0.9900
C27B H27C 0.9900
C27B H27D 0.9900

loop_
_geom_torsion_atom_site_label_1
_geom_torsion_atom_site_label_2
_geom_torsion_atom_site_label_3
_geom_torsion_atom_site_label_4
_geom_torsion
C5 N1 N2 C6 2.8(10)
C8 N1 N2 C6 -175.9(8)
C5 S1 C1 C2 73.9(8)
C14 N3 C2 O1 4.1(14)
C3 N3 C2 O1 -173.1(8)
C14 N3 C2 C1 179.9(8)
C3 N3 C2 C1 2.8(13)
S1 C1 C2 O1 89.9(10)
S1 C1 C2 N3 -86.2(10)
C2 N3 C3 C4 59.4(12)
C14 N3 C3 C4 -117.8(8)
C2 N3 C3 C20 -74.4(11)
C14 N3 C3 C20 108.4(9)
N3 C3 C4 C5 -42.0(14)
C20 C3 C4 C5 93.3(12)
N3 C3 C4 C6 145.1(8)
C20 C3 C4 C6 -79.5(11)
N2 N1 C5 C4 -2.0(11)
C8 N1 C5 C4 176.5(8)
N2 N1 C5 S1 -179.0(7)
C8 N1 C5 S1 -0.5(14)
C6 C4 C5 N1 0.4(10)
C3 C4 C5 N1 -173.6(9)
C6 C4 C5 S1 177.0(8)
C3 C4 C5 S1 3.1(17)
C1 S1 C5 N1 160.0(8)
C1 S1 C5 C4 -16.2(11)
N1 N2 C6 C4 -2.5(10)
N1 N2 C6 C7 -177.1(8)
C5 C4 C6 N2 1.4(11)
C3 C4 C6 N2 175.9(8)
C5 C4 C6 C7 175.6(9)
C3 C4 C6 C7 -9.9(14)
C5 N1 C8 C9 -129.7(10)
N2 N1 C8 C9 48.7(13)
C5 N1 C8 C13 51.0(14)
N2 N1 C8 C13 -130.6(10)
C13 C8 C9 C10 -2.8(15)
N1 C8 C9 C10 177.8(9)
C8 C9 C10 C11 -0.2(15)
C9 C10 C11 C12 3.6(15)
C10 C11 C12 C13 -4.0(15)
C11 C12 C13 C8 1.0(16)
C9 C8 C13 C12 2.4(16)
N1 C8 C13 C12 -178.3(9)
C2 N3 C14 C15 129.6(8)
C3 N3 C14 C15 -53.1(10)
C2 N3 C14 C19 -104.0(9)
C3 N3 C14 C19 73.3(10)
N3 C14 C15 C16 -177.6(8)
C19 C14 C15 C16 56.6(9)
C14 C15 C16 C17 -58.1(10)
C15 C16 C17 C18 57.9(10)
C16 C17 C18 C19 -57.8(11)
N3 C14 C19 C18 178.3(8)
C15 C14 C19 C18 -52.8(10)
C17 C18 C19 C14 54.9(11)
C21 N4 C20 O2 -3.0(15)
C21 N4 C20 C3 179.9(9)
N3 C3 C20 O2 170.7(8)
C4 C3 C20 O2 35.9(12)
N3 C3 C20 N4 -12.0(12)
C4 C3 C20 N4 -146.8(9)
C20 N4 C21 C27A -77.7(14)
C20 N4 C21 C22 144.6(9)
C20 N4 C21 C27B -88.9(15)
N4 C21 C22 C23 161.2(9)
C27A C21 C22 C23 21.6(16)
C27B C21 C22 C23 57(2)
C21 C22 C23 C24 -80.2(12)
C22 C23 C24 C25 78.0(10)
C23 C24 C25 C26A -41(2)
C23 C24 C25 C26B -62.5(13)
C24 C25 C26A C27A 28(4)
C26B C25 C26A C27A 78(3)
C25 C26A C27A C21 -55(4)
N4 C21 C27A C26A -90(3)
C22 C21 C27A C26A 46(3)
C27B C21 C27A C26A -69(3)
C24 C25 C26B C27B 66(3)
C26A C25 C26B C27B -74(3)
C25 C26B C27B C21 -44(5)
N4 C21 C27B C26B -126(3)
C27A C21 C27B C26B 72(3)
C22 C21 C27B C26B -11(4)
